data_2018721
loop_
_publ_author_name
'Lennartson, Anders'
'McKenzie, Christine J.'

_publ_section_title
;
 Oxidation of a dinuclear manganese(II) complex to an oxide-bridged
 dimanganese(IV) complex
;
_journal_coeditor_code QS3017
_journal_issue 12
_journal_name_full 'Acta Crystallographica Section C'
_journal_page_first m347
_journal_page_last m352
_journal_paper_doi 10.1107/S0108270112043296
_journal_volume 68
_journal_year 2012
_chemical_formula_iupac '[Mn2 (C15 H16 N3 O2)2 (H2 O)2] (C F3 O3 S)2, 2H2 O'
_chemical_formula_moiety 'C30 H36 Mn2 N6 O6 2+, 2(C F3 O3 S -), 2(H2 O)'
_chemical_formula_sum 'C32 H40 F6 Mn2 N6 O14 S2'
_chemical_formula_weight 1020.70
_chemical_name_systematic
;
bis{\m-3-[bis(pyridin-2-ylmethyl)amino]propionato}bis[aquamanganese(II)]
bis(trifluoromethandsulfonate) dihydrate
;
_space_group_IT_number 14
_symmetry_cell_setting monoclinic
_symmetry_space_group_name_Hall '-P 2yn'
_symmetry_space_group_name_H-M 'P 1 21/n 1'
_atom_sites_solution_hydrogens geom
_atom_sites_solution_primary direct
_atom_sites_solution_secondary difmap
_audit_creation_method SHELXL-97
_cell_angle_alpha 90.00
_cell_angle_beta 104.599(3)
_cell_angle_gamma 90.00
_cell_formula_units_Z 2
_cell_length_a 7.9179(5)
_cell_length_b 21.7212(16)
_cell_length_c 12.2638(10)
_cell_measurement_reflns_used 5179
_cell_measurement_temperature 120(2)
_cell_measurement_theta_max 25.14
_cell_measurement_theta_min 2.82
_cell_volume 2041.1(3)
_computing_cell_refinement 'SAINT (Bruker, 2003)'
_computing_data_collection 'APEX2 (Bruker--Nonius, 2004)'
_computing_data_reduction 'SAINT (Bruker, 2003)'
_computing_molecular_graphics 'ORTEP-3 (Farrugia, 1997) and PLATON (Spek, 2009)'
_computing_publication_material 'SHELXL97 (Sheldrick, 2008)'
_computing_structure_refinement 'SHELXL97 (Sheldrick, 2008)'
_computing_structure_solution 'SIR92 (Altomare <i>et al.</i>, 1993)'
_diffrn_ambient_temperature 120(2)
_diffrn_measured_fraction_theta_full 0.997
_diffrn_measured_fraction_theta_max 0.985
_diffrn_measurement_device_type 'Bruker--Nonius X8 APEXII CCD'
_diffrn_measurement_method 'thin-slice \w and \f scans'
_diffrn_radiation_monochromator graphite
_diffrn_radiation_type MoK\a
_diffrn_radiation_wavelength 0.71073
_diffrn_reflns_av_R_equivalents 0.0534
_diffrn_reflns_av_sigmaI/netI 0.0610
_diffrn_reflns_limit_h_max 10
_diffrn_reflns_limit_h_min -9
_diffrn_reflns_limit_k_max 28
_diffrn_reflns_limit_k_min -26
_diffrn_reflns_limit_l_max 15
_diffrn_reflns_limit_l_min -15
_diffrn_reflns_number 29597
_diffrn_reflns_theta_full 25.00
_diffrn_reflns_theta_max 27.67
_diffrn_reflns_theta_min 3.56
_diffrn_standards_number 0
_exptl_absorpt_coefficient_mu 0.821
_exptl_absorpt_correction_T_max 0.9758
_exptl_absorpt_correction_T_min 0.7908
_exptl_absorpt_correction_type multi-scan
_exptl_absorpt_process_details
;
(SADABS; Sheldrick, 2003)
;
_exptl_crystal_colour white
_exptl_crystal_density_diffrn 1.661
_exptl_crystal_density_method 'not measured'
_exptl_crystal_description needle
_exptl_crystal_F_000 1044
_exptl_crystal_size_max 0.30
_exptl_crystal_size_mid 0.05
_exptl_crystal_size_min 0.03
_refine_diff_density_max 0.361
_refine_diff_density_min -0.341
_refine_ls_extinction_method none
_refine_ls_goodness_of_fit_ref 1.014
_refine_ls_hydrogen_treatment constr
_refine_ls_matrix_type full
_refine_ls_number_parameters 280
_refine_ls_number_reflns 4696
_refine_ls_number_restraints 0
_refine_ls_restrained_S_all 1.014
_refine_ls_R_factor_all 0.0688
_refine_ls_R_factor_gt 0.0343
_refine_ls_shift/su_max 0.001
_refine_ls_shift/su_mean 0.000
_refine_ls_structure_factor_coef Fsqd
_refine_ls_weighting_details 'calc w=1/[\s^2^(Fo^2^)+(0.0291P)^2^+0.7004P] where P=(Fo^2^+2Fc^2^)/3'
_refine_ls_weighting_scheme calc
_refine_ls_wR_factor_gt 0.0676
_refine_ls_wR_factor_ref 0.0745
_reflns_number_gt 3184
_reflns_number_total 4696
_reflns_threshold_expression I>2sigma(I)
_cod_data_source_file qs3017.cif
_cod_data_source_block II
_cod_original_sg_symbol_H-M 'P 21/n'
_cod_database_code 2018721
_cod_database_fobs_code 2018721

loop_
_symmetry_equiv_pos_as_xyz
'x, y, z'
'-x+1/2, y+1/2, -z+1/2'
'-x, -y, -z'
'x-1/2, -y-1/2, z-1/2'

loop_
_atom_site_type_symbol
_atom_site_label
_atom_site_fract_x
_atom_site_fract_y
_atom_site_fract_z
_atom_site_U_iso_or_equiv
_atom_site_adp_type
_atom_site_calc_flag
_atom_site_refinement_flags
_atom_site_occupancy
_atom_site_symmetry_multiplicity
C C1 0.6935(2) 0.06429(9) 0.45627(17) 0.0136(4) Uani d . 1 1
C C2 0.6966(2) 0.13147(9) 0.42674(18) 0.0156(5) Uani d . 1 1
H H2A 0.7586 0.1361 0.3683 0.019 Uiso calc R 1 1
H H2B 0.7613 0.1538 0.4926 0.019 Uiso calc R 1 1
C C3 0.5173(2) 0.16022(9) 0.38627(17) 0.0154(5) Uani d . 1 1
H H3A 0.5307 0.2027 0.3655 0.018 Uiso calc R 1 1
H H3B 0.4536 0.1387 0.3192 0.018 Uiso calc R 1 1
C C4 0.5039(3) 0.19149(9) 0.57475(17) 0.0160(5) Uani d . 1 1
H H4A 0.4180 0.2124 0.6056 0.019 Uiso calc R 1 1
H H4B 0.5796 0.2226 0.5556 0.019 Uiso calc R 1 1
C C5 0.6112(2) 0.14963(9) 0.66334(17) 0.0144(5) Uani d . 1 1
C C6 0.7596(3) 0.17055(10) 0.74051(18) 0.0196(5) Uani d . 1 1
H H6 0.8028 0.2097 0.7332 0.024 Uiso calc R 1 1
C C7 0.8423(3) 0.13312(10) 0.82773(19) 0.0241(5) Uani d . 1 1
H H7 0.9415 0.1466 0.8804 0.029 Uiso calc R 1 1
C C8 0.7758(3) 0.07500(10) 0.83614(19) 0.0230(5) Uani d . 1 1
H H8 0.8270 0.0492 0.8958 0.028 Uiso calc R 1 1
C C9 0.6317(3) 0.05615(10) 0.75394(17) 0.0191(5) Uani d . 1 1
H H9 0.5894 0.0165 0.7582 0.023 Uiso calc R 1 1
C C10 0.2421(2) 0.18744(9) 0.42243(18) 0.0176(5) Uani d . 1 1
H H10A 0.2594 0.2264 0.3882 0.021 Uiso calc R 1 1
H H10B 0.1848 0.1958 0.4821 0.021 Uiso calc R 1 1
C C11 0.1272(2) 0.14717(9) 0.33573(18) 0.0165(5) Uani d . 1 1
C C12 0.0047(3) 0.17189(10) 0.24521(18) 0.0216(5) Uani d . 1 1
H H12 -0.0032 0.2143 0.2349 0.026 Uiso calc R 1 1
C C13 -0.1055(3) 0.13332(11) 0.17038(19) 0.0255(5) Uani d . 1 1
H H13 -0.1879 0.1492 0.1089 0.031 Uiso calc R 1 1
C C14 -0.0911(3) 0.07051(10) 0.18860(19) 0.0228(5) Uani d . 1 1
H H14 -0.1635 0.0433 0.1397 0.027 Uiso calc R 1 1
C C15 0.0332(3) 0.04905(10) 0.28101(18) 0.0198(5) Uani d . 1 1
H H15 0.0420 0.0068 0.2934 0.024 Uiso calc R 1 1
C C16 0.3595(3) 0.10044(11) 1.0197(2) 0.0287(6) Uani d . 1 1
N N1 0.41334(19) 0.15861(7) 0.47129(14) 0.0130(4) Uani d . 1 1
N N2 0.5498(2) 0.09236(7) 0.66820(14) 0.0143(4) Uani d . 1 1
N N3 0.1415(2) 0.08613(8) 0.35358(14) 0.0152(4) Uani d . 1 1
O O1 0.55054(16) 0.03474(6) 0.42178(12) 0.0162(3) Uani d . 1 1
O O2 0.82717(17) 0.03757(6) 0.51188(12) 0.0199(3) Uani d . 1 1
O O3 0.15174(17) 0.08339(6) 0.60611(12) 0.0193(3) Uani d . 1 1
H H1W 0.1521 0.1200 0.6389 0.029 Uiso d R 1 1
H H2W 0.0565 0.0739 0.5752 0.029 Uiso d R 1 1
O O4 0.17489(18) 0.19971(7) 0.69684(12) 0.0247(4) Uani d . 1 1
H H3W 0.1975 0.2011 0.7675 0.037 Uiso d R 1 1
H H4W 0.1107 0.2256 0.6790 0.037 Uiso d R 1 1
O O5 0.23022(18) 0.20226(7) 0.93272(12) 0.0255(4) Uani d . 1 1
O O6 0.54039(19) 0.18538(7) 0.95694(14) 0.0300(4) Uani d . 1 1
O O7 0.4254(2) 0.20506(7) 1.11884(13) 0.0339(4) Uani d . 1 1
Mn Mn1 0.34090(4) 0.058037(14) 0.51424(3) 0.01289(9) Uani d . 1 1
S S1 0.39402(6) 0.18248(2) 1.00521(5) 0.01773(13) Uani d . 1 1
F F1 0.3244(2) 0.07258(7) 0.92048(15) 0.0560(5) Uani d . 1 1
F F2 0.22492(18) 0.08939(6) 1.06360(14) 0.0462(4) Uani d . 1 1
F F3 0.49740(19) 0.07349(7) 1.08566(16) 0.0645(6) Uani d . 1 1

loop_
_atom_site_aniso_label
_atom_site_aniso_U_11
_atom_site_aniso_U_22
_atom_site_aniso_U_33
_atom_site_aniso_U_12
_atom_site_aniso_U_13
_atom_site_aniso_U_23
C1 0.0164(10) 0.0156(11) 0.0117(11) -0.0009(9) 0.0088(9) -0.0039(9)
C2 0.0136(10) 0.0163(11) 0.0191(12) -0.0028(8) 0.0084(9) -0.0013(9)
C3 0.0172(10) 0.0113(11) 0.0183(12) -0.0005(8) 0.0056(9) 0.0026(9)
C4 0.0158(10) 0.0118(11) 0.0209(13) -0.0023(8) 0.0058(9) -0.0033(9)
C5 0.0127(10) 0.0148(11) 0.0178(12) -0.0016(8) 0.0080(9) -0.0050(9)
C6 0.0159(10) 0.0197(12) 0.0244(13) -0.0049(9) 0.0072(10) -0.0072(10)
C7 0.0149(11) 0.0328(14) 0.0224(13) -0.0025(10) 0.0009(10) -0.0106(11)
C8 0.0206(12) 0.0279(13) 0.0179(13) 0.0038(10) -0.0002(10) -0.0016(10)
C9 0.0219(11) 0.0180(11) 0.0166(12) -0.0014(9) 0.0034(9) -0.0006(10)
C10 0.0171(10) 0.0142(11) 0.0216(13) 0.0046(8) 0.0053(9) 0.0050(9)
C11 0.0114(10) 0.0205(12) 0.0195(13) 0.0017(8) 0.0074(9) 0.0047(9)
C12 0.0160(10) 0.0232(12) 0.0262(14) 0.0029(9) 0.0064(10) 0.0097(10)
C13 0.0118(10) 0.0408(15) 0.0211(13) 0.0029(10) -0.0008(9) 0.0117(11)
C14 0.0144(11) 0.0328(14) 0.0203(13) -0.0016(10) 0.0026(9) -0.0022(11)
C15 0.0153(10) 0.0232(13) 0.0210(13) -0.0014(9) 0.0046(9) -0.0029(10)
C16 0.0180(12) 0.0244(13) 0.0429(17) 0.0012(10) 0.0062(11) 0.0045(12)
N1 0.0112(8) 0.0120(9) 0.0156(10) 0.0010(7) 0.0028(7) -0.0006(7)
N2 0.0139(8) 0.0152(9) 0.0140(10) -0.0005(7) 0.0040(7) -0.0015(8)
N3 0.0130(8) 0.0171(10) 0.0158(10) 0.0018(7) 0.0043(7) 0.0009(8)
O1 0.0124(7) 0.0144(7) 0.0213(9) -0.0020(6) 0.0032(6) -0.0021(6)
O2 0.0130(7) 0.0192(8) 0.0265(9) 0.0021(6) 0.0032(6) 0.0020(7)
O3 0.0123(7) 0.0217(8) 0.0239(9) -0.0019(6) 0.0045(6) -0.0066(7)
O4 0.0247(8) 0.0264(9) 0.0225(9) 0.0061(7) 0.0050(7) 0.0000(7)
O5 0.0217(8) 0.0280(9) 0.0237(9) 0.0067(7) -0.0001(7) 0.0021(7)
O6 0.0224(8) 0.0311(9) 0.0400(11) -0.0037(7) 0.0144(8) 0.0045(8)
O7 0.0422(10) 0.0379(10) 0.0189(9) -0.0117(8) 0.0027(8) -0.0060(8)
Mn1 0.00995(15) 0.01224(17) 0.01577(18) 0.00001(12) 0.00194(12) 0.00014(14)
S1 0.0162(3) 0.0166(3) 0.0188(3) -0.0015(2) 0.0016(2) 0.0001(2)
F1 0.0714(12) 0.0289(9) 0.0727(13) -0.0130(8) 0.0277(10) -0.0234(9)
F2 0.0364(8) 0.0381(9) 0.0714(12) -0.0094(7) 0.0272(8) 0.0113(8)
F3 0.0308(8) 0.0364(9) 0.1158(16) 0.0075(7) -0.0008(9) 0.0382(10)

loop_
_atom_type_symbol
_atom_type_description
_atom_type_scat_dispersion_real
_atom_type_scat_dispersion_imag
_atom_type_scat_source
C C 0.0033 0.0016 'International Tables Vol C Tables 4.2.6.8 and 6.1.1.4'
H H 0.0000 0.0000 'International Tables Vol C Tables 4.2.6.8 and 6.1.1.4'
N N 0.0061 0.0033 'International Tables Vol C Tables 4.2.6.8 and 6.1.1.4'
O O 0.0106 0.0060 'International Tables Vol C Tables 4.2.6.8 and 6.1.1.4'
Mn Mn 0.3368 0.7283 'International Tables Vol C Tables 4.2.6.8 and 6.1.1.4'
S S 0.1246 0.1234 'International Tables Vol C Tables 4.2.6.8 and 6.1.1.4'
F F 0.0171 0.0103 'International Tables Vol C Tables 4.2.6.8 and 6.1.1.4'

loop_
_geom_angle_atom_site_label_1
_geom_angle_atom_site_label_2
_geom_angle_atom_site_label_3
_geom_angle_site_symmetry_1
_geom_angle_site_symmetry_3
_geom_angle
_geom_angle_publ_flag
O2 C1 O1 . . 120.39(18) ?
O2 C1 C2 . . 121.25(18) ?
O1 C1 C2 . . 118.35(17) ?
C1 C2 C3 . . 114.03(16) ?
C1 C2 H2A . . 108.7 ?
C3 C2 H2A . . 108.7 ?
C1 C2 H2B . . 108.7 ?
C3 C2 H2B . . 108.7 ?
H2A C2 H2B . . 107.6 ?
N1 C3 C2 . . 113.60(16) ?
N1 C3 H3A . . 108.8 ?
C2 C3 H3A . . 108.8 ?
N1 C3 H3B . . 108.8 ?
C2 C3 H3B . . 108.8 ?
H3A C3 H3B . . 107.7 ?
N1 C4 C5 . . 113.09(16) ?
N1 C4 H4A . . 109.0 ?
C5 C4 H4A . . 109.0 ?
N1 C4 H4B . . 109.0 ?
C5 C4 H4B . . 109.0 ?
H4A C4 H4B . . 107.8 ?
N2 C5 C6 . . 121.83(19) ?
N2 C5 C4 . . 116.58(16) ?
C6 C5 C4 . . 121.46(18) ?
C7 C6 C5 . . 119.6(2) ?
C7 C6 H6 . . 120.2 ?
C5 C6 H6 . . 120.2 ?
C6 C7 C8 . . 118.96(19) ?
C6 C7 H7 . . 120.5 ?
C8 C7 H7 . . 120.5 ?
C9 C8 C7 . . 118.5(2) ?
C9 C8 H8 . . 120.8 ?
C7 C8 H8 . . 120.8 ?
N2 C9 C8 . . 123.0(2) ?
N2 C9 H9 . . 118.5 ?
C8 C9 H9 . . 118.5 ?
N1 C10 C11 . . 111.85(16) ?
N1 C10 H10A . . 109.2 ?
C11 C10 H10A . . 109.2 ?
N1 C10 H10B . . 109.2 ?
C11 C10 H10B . . 109.2 ?
H10A C10 H10B . . 107.9 ?
N3 C11 C12 . . 121.74(19) ?
N3 C11 C10 . . 116.77(17) ?
C12 C11 C10 . . 121.38(19) ?
C13 C12 C11 . . 119.7(2) ?
C13 C12 H12 . . 120.1 ?
C11 C12 H12 . . 120.1 ?
C12 C13 C14 . . 118.6(2) ?
C12 C13 H13 . . 120.7 ?
C14 C13 H13 . . 120.7 ?
C15 C14 C13 . . 118.6(2) ?
C15 C14 H14 . . 120.7 ?
C13 C14 H14 . . 120.7 ?
N3 C15 C14 . . 123.2(2) ?
N3 C15 H15 . . 118.4 ?
C14 C15 H15 . . 118.4 ?
F3 C16 F1 . . 108.0(2) ?
F3 C16 F2 . . 107.2(2) ?
F1 C16 F2 . . 106.59(19) ?
F3 C16 S1 . . 111.88(16) ?
F1 C16 S1 . . 111.07(17) ?
F2 C16 S1 . . 111.83(16) ?
C4 N1 C10 . . 109.97(15) ?
C4 N1 C3 . . 110.96(15) ?
C10 N1 C3 . . 108.70(15) ?
C4 N1 Mn1 . . 110.50(12) ?
C10 N1 Mn1 . . 103.52(11) ?
C3 N1 Mn1 . . 112.92(11) ?
C9 N2 C5 . . 117.99(17) ?
C9 N2 Mn1 . . 123.98(13) ?
C5 N2 Mn1 . . 117.25(13) ?
C15 N3 C11 . . 118.16(18) ?
C15 N3 Mn1 . . 127.07(14) ?
C11 N3 Mn1 . . 114.65(13) ?
C1 O1 Mn1 . 3_656 96.08(12) ?
C1 O1 Mn1 . . 114.66(12) ?
Mn1 O1 Mn1 3_656 . 106.60(6) ?
C1 O2 Mn1 . 3_656 87.98(11) ?
Mn1 O3 H1W . . 122.6 ?
Mn1 O3 H2W . . 113.0 ?
H1W O3 H2W . . 110.3 ?
H3W O4 H4W . . 103.1 ?
O3 Mn1 O1 . 3_656 107.47(5) y
O3 Mn1 N3 . . 87.84(6) y
O1 Mn1 N3 3_656 . 131.45(6) y
O3 Mn1 O1 . . 177.18(5) y
O1 Mn1 O1 3_656 . 73.40(6) y
N3 Mn1 O1 . . 93.55(5) y
O3 Mn1 N2 . . 86.50(6) y
O1 Mn1 N2 3_656 . 82.62(5) y
N3 Mn1 N2 . . 145.37(6) y
O1 Mn1 N2 . . 90.97(5) y
O3 Mn1 N1 . . 96.91(5) y
O1 Mn1 N1 3_656 . 144.66(5) y
N3 Mn1 N1 . . 73.27(6) y
O1 Mn1 N1 . . 81.16(5) y
N2 Mn1 N1 . . 73.56(6) y
O3 Mn1 O2 . 3_656 81.88(5) y
O1 Mn1 O2 3_656 3_656 55.45(5) ?
N3 Mn1 O2 . 3_656 83.01(5) y
O1 Mn1 O2 . 3_656 100.72(5) y
N2 Mn1 O2 . 3_656 129.70(6) y
N1 Mn1 O2 . 3_656 156.28(5) y
O6 S1 O7 . . 115.23(10) ?
O6 S1 O5 . . 115.42(10) ?
O7 S1 O5 . . 113.87(10) ?
O6 S1 C16 . . 103.97(10) ?
O7 S1 C16 . . 103.45(11) ?
O5 S1 C16 . . 102.61(10) ?

loop_
_geom_bond_atom_site_label_1
_geom_bond_atom_site_label_2
_geom_bond_site_symmetry_2
_geom_bond_distance
_geom_bond_publ_flag
C1 O2 . 1.249(2) ?
C1 O1 . 1.277(2) ?
C1 C2 . 1.505(3) ?
C2 C3 . 1.515(3) ?
C2 H2A . 0.9700 ?
C2 H2B . 0.9700 ?
C3 N1 . 1.483(2) ?
C3 H3A . 0.9700 ?
C3 H3B . 0.9700 ?
C4 N1 . 1.475(2) ?
C4 C5 . 1.504(3) ?
C4 H4A . 0.9700 ?
C4 H4B . 0.9700 ?
C5 N2 . 1.342(2) ?
C5 C6 . 1.387(3) ?
C6 C7 . 1.371(3) ?
C6 H6 . 0.9300 ?
C7 C8 . 1.381(3) ?
C7 H7 . 0.9300 ?
C8 C9 . 1.381(3) ?
C8 H8 . 0.9300 ?
C9 N2 . 1.342(3) ?
C9 H9 . 0.9300 ?
C10 N1 . 1.477(2) ?
C10 C11 . 1.495(3) ?
C10 H10A . 0.9700 ?
C10 H10B . 0.9700 ?
C11 N3 . 1.344(3) ?
C11 C12 . 1.385(3) ?
C12 C13 . 1.379(3) ?
C12 H12 . 0.9300 ?
C13 C14 . 1.383(3) ?
C13 H13 . 0.9300 ?
C14 C15 . 1.381(3) ?
C14 H14 . 0.9300 ?
C15 N3 . 1.338(3) ?
C15 H15 . 0.9300 ?
C16 F3 . 1.321(3) ?
C16 F1 . 1.325(3) ?
C16 F2 . 1.331(3) ?
C16 S1 . 1.819(2) ?
N1 Mn1 . 2.3519(16) y
N2 Mn1 . 2.2985(16) y
N3 Mn1 . 2.2758(16) y
O1 Mn1 3_656 2.2529(14) ?
O1 Mn1 . 2.2904(13) y
O2 Mn1 3_656 2.4436(14) y
O3 Mn1 . 2.1603(13) y
O3 H1W . 0.8910 ?
O3 H2W . 0.7819 ?
O4 H3W . 0.8400 ?
O4 H4W . 0.7521 ?
O5 S1 . 1.4407(14) ?
O6 S1 . 1.4294(15) ?
O7 S1 . 1.4387(16) ?
Mn1 O1 3_656 2.2528(14) ?
Mn1 O2 3_656 2.4436(14) ?

loop_
_geom_hbond_atom_site_label_D
_geom_hbond_atom_site_label_H
_geom_hbond_atom_site_label_A
_geom_hbond_site_symmetry_A
_geom_hbond_distance_DH
_geom_hbond_distance_HA
_geom_hbond_distance_DA
_geom_hbond_angle_DHA
O3 H1W O4 1_555 0.891 1.863 2.747 172.26
O3 H2W O2 1_455 0.782 1.952 2.726 170.62
O4 H3W O5 1_555 0.840 1.977 2.815 175.20
O4 H4W O7 4_565 0.752 2.103 2.854 176.20
